data_4102484
loop_
_publ_author_name
'Daniel Mendoza-Espinosa'
'Bruno Donnadieu'
'Guy Bertrand'

_publ_section_title
;
 Synthesis of 4- and 4,5-Functionalized Imidazol-2-ylidenes from a Single
 4,5-Unsubstituted Imidazol-2-ylidene
;
_journal_name_full 'Journal of the American Chemical Society'
_journal_page_first 7264
_journal_page_last 7265
_journal_paper_doi 10.1021/ja102639a
_journal_volume 132
_journal_year 2010
_chemical_formula_sum 'C34 H39 N2 O'
_chemical_formula_weight 491.67
_chemical_name_systematic
; 
 ? 
;
_space_group_IT_number 14
_symmetry_cell_setting monoclinic
_symmetry_space_group_name_Hall '-P 2ybc'
_symmetry_space_group_name_H-M 'P 1 21/c 1'
_atom_sites_solution_hydrogens geom
_atom_sites_solution_primary direct
_atom_sites_solution_secondary difmap
_audit_creation_method SHELXL-97
_cell_angle_alpha 90.00
_cell_angle_beta 90.269(15)
_cell_angle_gamma 90.00
_cell_formula_units_Z 4
_cell_length_a 12.148(3)
_cell_length_b 11.807(2)
_cell_length_c 20.471(3)
_cell_measurement_reflns_used 4660
_cell_measurement_temperature 100(2)
_cell_measurement_theta_max 23.24
_cell_measurement_theta_min 2.63
_cell_volume 2936.2(10)
_computing_cell_refinement 'Bruker SAINT'
_computing_data_collection 'Bruker APEX2'
_computing_data_reduction 'Bruker SAINT'
_computing_molecular_graphics 'Bruker SHELXTL'
_computing_publication_material 'Bruker SHELXTL'
_computing_structure_refinement 'SHELXL-97 (Sheldrick, 1997)'
_computing_structure_solution 'SHELXS-97 (Sheldrick, 2008)'
_diffrn_ambient_temperature 100(2)
_diffrn_measured_fraction_theta_full 0.669
_diffrn_measured_fraction_theta_max 0.669
_diffrn_measurement_device_type 'Bruker APEX-II CCD'
_diffrn_measurement_method '\f and \w scans'
_diffrn_radiation_monochromator graphite
_diffrn_radiation_source 'fine-focus sealed tube'
_diffrn_radiation_type MoK\a
_diffrn_radiation_wavelength 0.71073
_diffrn_reflns_av_R_equivalents 0.0435
_diffrn_reflns_av_sigmaI/netI 0.0433
_diffrn_reflns_limit_h_max 10
_diffrn_reflns_limit_h_min -12
_diffrn_reflns_limit_k_max 13
_diffrn_reflns_limit_k_min -6
_diffrn_reflns_limit_l_max 22
_diffrn_reflns_limit_l_min -22
_diffrn_reflns_number 10652
_diffrn_reflns_theta_full 23.34
_diffrn_reflns_theta_max 23.34
_diffrn_reflns_theta_min 1.99
_diffrn_standards_number 0
_exptl_absorpt_coefficient_mu 0.066
_exptl_absorpt_correction_T_max 0.9934
_exptl_absorpt_correction_T_min 0.9378
_exptl_absorpt_correction_type none
_exptl_crystal_density_diffrn 1.112
_exptl_crystal_density_meas 0
_exptl_crystal_density_method 'not measured'
_exptl_crystal_F_000 1060
_exptl_crystal_size_max 0.98
_exptl_crystal_size_mid 0.13
_exptl_crystal_size_min 0.10
_refine_diff_density_max 0.364
_refine_diff_density_min -0.375
_refine_diff_density_rms 0.091
_refine_ls_extinction_coef 0.026(5)
_refine_ls_extinction_expression Fc^*^=kFc[1+0.001xFc^2^\l^3^/sin(2\q)]^-1/4^
_refine_ls_extinction_method SHELXL
_refine_ls_goodness_of_fit_ref 1.114
_refine_ls_hydrogen_treatment mixed
_refine_ls_matrix_type full
_refine_ls_number_parameters 344
_refine_ls_number_reflns 2860
_refine_ls_number_restraints 0
_refine_ls_restrained_S_all 1.114
_refine_ls_R_factor_all 0.0850
_refine_ls_R_factor_gt 0.0763
_refine_ls_shift/su_max 0.000
_refine_ls_shift/su_mean 0.000
_refine_ls_structure_factor_coef Fsqd
_refine_ls_weighting_details 'calc w=1/[\s^2^(Fo^2^)+(0.1233P)^2^+5.4783P] where P=(Fo^2^+2Fc^2^)/3'
_refine_ls_weighting_scheme calc
_refine_ls_wR_factor_gt 0.2190
_refine_ls_wR_factor_ref 0.2273
_reflns_number_gt 2548
_reflns_number_total 2860
_reflns_threshold_expression >2sigma(I)
_cod_data_source_file ja102639a_si_001.cif
_cod_data_source_block shelxl
_cod_original_cell_volume 2936.3(10)
_cod_database_code 4102484

loop_
_symmetry_equiv_pos_as_xyz
'x, y, z'
'-x, y+1/2, -z+1/2'
'-x, -y, -z'
'x, -y-1/2, z-1/2'

loop_
_atom_site_label
_atom_site_type_symbol
_atom_site_fract_x
_atom_site_fract_y
_atom_site_fract_z
_atom_site_U_iso_or_equiv
_atom_site_adp_type
_atom_site_occupancy
_atom_site_symmetry_multiplicity
_atom_site_calc_flag
_atom_site_refinement_flags
O1 O 0.7334(6) 0.9454(3) -0.0466(2) 0.0401(17) Uani 1 1 d .
N1 N 0.8407(6) 0.6678(3) 0.0898(2) 0.0263(17) Uani 1 1 d .
N2 N 0.7606(6) 0.8259(3) 0.0798(2) 0.0232(17) Uani 1 1 d .
C1 C 0.8030(7) 0.7571(4) 0.1263(3) 0.0240(19) Uani 1 1 d .
C2 C 0.8181(8) 0.6807(4) 0.0241(3) 0.027(2) Uani 1 1 d .
H2 H 0.8361 0.6290 -0.0097 0.032 Uiso 1 1 calc R
C3 C 0.7651(8) 0.7820(4) 0.0169(3) 0.030(2) Uani 1 1 d .
C4 C 0.7360(8) 0.8416(4) -0.0435(3) 0.028(2) Uani 1 1 d .
C5 C 0.7117(7) 0.7681(5) -0.1021(3) 0.027(2) Uani 1 1 d .
C6 C 0.6586(8) 0.6640(5) -0.0972(3) 0.034(2) Uani 1 1 d .
H6 H 0.6377 0.6359 -0.0556 0.041 Uiso 1 1 calc R
C7 C 0.6359(9) 0.6009(6) -0.1531(4) 0.046(3) Uani 1 1 d .
H7 H 0.5967 0.5317 -0.1497 0.055 Uiso 1 1 calc R
C8 C 0.6697(10) 0.6379(6) -0.2126(4) 0.052(3) Uani 1 1 d .
H8 H 0.6572 0.5930 -0.2504 0.062 Uiso 1 1 calc R
C9 C 0.7225(11) 0.7414(8) -0.2176(4) 0.060(3) Uani 1 1 d .
H9 H 0.7467 0.7674 -0.2591 0.072 Uiso 1 1 calc R
C10 C 0.7403(10) 0.8076(6) -0.1623(3) 0.049(3) Uani 1 1 d .
H10 H 0.7725 0.8805 -0.1665 0.059 Uiso 1 1 calc R
C11 C 0.8959(8) 0.5713(4) 0.1190(3) 0.021(2) Uani 1 1 d .
C12 C 0.8300(7) 0.4894(4) 0.1492(3) 0.0210(18) Uani 1 1 d .
C13 C 0.8899(9) 0.3973(5) 0.1774(3) 0.036(3) Uani 1 1 d .
H13 H 0.8503 0.3405 0.2002 0.043 Uiso 1 1 calc R
C14 C 0.9980(8) 0.3880(5) 0.1729(3) 0.0250(18) Uani 1 1 d .
H14 H 1.0326 0.3222 0.1901 0.030 Uiso 1 1 calc R
C15 C 1.0634(10) 0.4717(4) 0.1438(3) 0.042(3) Uani 1 1 d .
H15 H 1.1414 0.4652 0.1426 0.051 Uiso 1 1 calc R
C16 C 1.0082(8) 0.5671(4) 0.1160(3) 0.029(2) Uani 1 1 d .
C17 C 0.6995(9) 0.9270(4) 0.0982(3) 0.027(2) Uani 1 1 d .
C18 C 0.7617(8) 1.0261(4) 0.1097(3) 0.028(2) Uani 1 1 d .
C19 C 0.7033(9) 1.1205(5) 0.1321(4) 0.034(2) Uani 1 1 d .
H19 H 0.7411 1.1893 0.1409 0.040 Uiso 1 1 calc R
C20 C 0.5940(10) 1.1145(5) 0.1413(3) 0.041(3) Uani 1 1 d .
H20 H 0.5570 1.1796 0.1574 0.050 Uiso 1 1 calc R
C21 C 0.5312(9) 1.0160(5) 0.1283(3) 0.039(3) Uani 1 1 d .
H21 H 0.4536 1.0152 0.1336 0.047 Uiso 1 1 calc R
C22 C 0.5890(9) 0.9191(4) 0.1070(3) 0.031(3) Uani 1 1 d .
C23 C 0.7108(8) 0.4998(4) 0.1530(3) 0.033(2) Uani 1 1 d .
C24 C 0.6598(9) 0.4421(5) 0.2121(3) 0.037(2) Uani 1 1 d .
H24A H 0.6635 0.3598 0.2066 0.056 Uiso 1 1 calc R
H24B H 0.5827 0.4654 0.2161 0.056 Uiso 1 1 calc R
H24C H 0.7003 0.4640 0.2517 0.056 Uiso 1 1 calc R
C25 C 0.6509(10) 0.4551(5) 0.0900(3) 0.042(3) Uani 1 1 d .
H25A H 0.6807 0.4936 0.0515 0.064 Uiso 1 1 calc R
H25B H 0.5718 0.4706 0.0932 0.064 Uiso 1 1 calc R
H25C H 0.6627 0.3733 0.0859 0.064 Uiso 1 1 calc R
C26 C 1.0779(7) 0.6644(4) 0.0895(3) 0.0276(19) Uani 1 1 d .
H26 H 1.0284 0.7143 0.0630 0.033 Uiso 1 1 calc R
C27 C 1.1705(9) 0.6263(5) 0.0458(4) 0.044(3) Uani 1 1 d .
H27A H 1.2187 0.5743 0.0700 0.067 Uiso 1 1 calc R
H27B H 1.2131 0.6923 0.0317 0.067 Uiso 1 1 calc R
H27C H 1.1400 0.5874 0.0075 0.067 Uiso 1 1 calc R
C28 C 1.1224(9) 0.7356(6) 0.1470(4) 0.053(3) Uani 1 1 d .
H28A H 1.1661 0.6872 0.1761 0.080 Uiso 1 1 calc R
H28B H 1.0606 0.7680 0.1713 0.080 Uiso 1 1 calc R
H28C H 1.1688 0.7968 0.1301 0.080 Uiso 1 1 calc R
C29 C 0.8816(8) 1.0324(5) 0.1009(3) 0.032(2) Uani 1 1 d .
H29 H 0.9047 0.9595 0.0801 0.039 Uiso 1 1 calc R
C30 C 0.9463(11) 1.0422(6) 0.1668(4) 0.057(3) Uani 1 1 d .
H30A H 0.9223 1.1103 0.1901 0.085 Uiso 1 1 calc R
H30B H 1.0253 1.0474 0.1578 0.085 Uiso 1 1 calc R
H30C H 0.9318 0.9752 0.1936 0.085 Uiso 1 1 calc R
C31 C 0.9170(9) 1.1278(5) 0.0547(4) 0.041(2) Uani 1 1 d .
H31A H 0.8795 1.1189 0.0125 0.061 Uiso 1 1 calc R
H31B H 0.9968 1.1244 0.0483 0.061 Uiso 1 1 calc R
H31C H 0.8973 1.2011 0.0738 0.061 Uiso 1 1 calc R
C32 C 0.5227(8) 0.8097(5) 0.0924(3) 0.035(2) Uani 1 1 d .
H32 H 0.5775 0.7477 0.0854 0.042 Uiso 1 1 calc R
C33 C 0.4502(8) 0.7736(6) 0.1491(4) 0.039(2) Uani 1 1 d .
H33A H 0.3882 0.8263 0.1530 0.059 Uiso 1 1 calc R
H33B H 0.4934 0.7743 0.1896 0.059 Uiso 1 1 calc R
H33C H 0.4221 0.6970 0.1411 0.059 Uiso 1 1 calc R
C34 C 0.4563(9) 0.8205(5) 0.0298(3) 0.041(2) Uani 1 1 d .
H34A H 0.4223 0.7474 0.0193 0.061 Uiso 1 1 calc R
H34B H 0.5050 0.8433 -0.0059 0.061 Uiso 1 1 calc R
H34C H 0.3988 0.8778 0.0356 0.061 Uiso 1 1 calc R

loop_
_atom_site_aniso_label
_atom_site_aniso_U_11
_atom_site_aniso_U_22
_atom_site_aniso_U_33
_atom_site_aniso_U_23
_atom_site_aniso_U_13
_atom_site_aniso_U_12
O1 0.069(5) 0.018(2) 0.034(2) 0.0080(17) 0.002(3) 0.005(2)
N1 0.048(6) 0.010(2) 0.021(3) -0.0004(18) -0.002(3) 0.000(2)
N2 0.033(5) 0.014(2) 0.023(3) 0.0010(18) 0.000(3) 0.002(2)
C1 0.031(6) 0.013(2) 0.028(3) 0.004(2) 0.003(4) -0.004(2)
C2 0.042(7) 0.016(3) 0.022(3) -0.002(2) 0.008(4) 0.000(3)
C3 0.049(7) 0.019(3) 0.022(3) 0.001(2) 0.005(4) 0.000(3)
C4 0.032(7) 0.026(3) 0.025(3) 0.006(2) -0.001(4) 0.001(3)
C5 0.022(7) 0.032(3) 0.026(3) 0.001(2) 0.000(4) 0.009(3)
C6 0.043(8) 0.033(3) 0.026(3) -0.005(3) -0.001(4) 0.014(3)
C7 0.057(9) 0.047(4) 0.034(4) -0.009(3) -0.006(5) 0.008(4)
C8 0.065(10) 0.056(5) 0.033(4) -0.012(3) -0.015(5) 0.029(5)
C9 0.075(11) 0.081(6) 0.023(4) 0.008(4) 0.002(5) 0.030(6)
C10 0.078(9) 0.046(4) 0.022(3) 0.007(3) 0.001(5) 0.015(4)
C11 0.032(8) 0.011(3) 0.022(3) 0.004(2) -0.004(4) 0.007(3)
C12 0.019(7) 0.021(3) 0.023(3) -0.003(2) -0.003(4) 0.005(3)
C13 0.069(10) 0.013(3) 0.027(4) 0.004(2) 0.003(4) 0.008(3)
C14 0.012(7) 0.022(3) 0.040(4) 0.003(3) 0.002(4) 0.007(3)
C15 0.075(9) 0.019(3) 0.033(4) 0.002(2) -0.005(5) 0.006(4)
C16 0.047(9) 0.016(3) 0.023(3) -0.001(2) -0.003(4) 0.002(3)
C17 0.048(9) 0.015(3) 0.017(3) 0.001(2) 0.008(4) 0.015(3)
C18 0.035(8) 0.016(3) 0.034(3) 0.001(2) 0.003(4) 0.005(3)
C19 0.040(9) 0.020(3) 0.041(4) -0.002(2) 0.005(4) 0.009(3)
C20 0.076(11) 0.019(3) 0.029(4) -0.003(2) -0.007(5) 0.014(3)
C21 0.066(9) 0.021(3) 0.031(3) -0.001(3) 0.006(4) 0.011(3)
C22 0.054(9) 0.018(3) 0.020(3) 0.000(2) 0.005(4) 0.009(3)
C23 0.054(8) 0.018(3) 0.028(3) 0.000(2) -0.001(4) 0.002(3)
C24 0.049(7) 0.026(3) 0.036(4) 0.002(3) 0.016(4) 0.000(3)
C25 0.067(9) 0.032(3) 0.028(3) 0.001(3) 0.008(5) -0.009(3)
C26 0.019(6) 0.024(3) 0.040(4) 0.000(3) -0.001(4) -0.001(3)
C27 0.056(8) 0.027(3) 0.051(4) 0.004(3) 0.018(5) -0.002(3)
C28 0.061(9) 0.044(4) 0.054(5) -0.011(3) 0.011(6) -0.024(4)
C29 0.032(7) 0.020(3) 0.044(4) 0.002(3) -0.004(4) -0.006(3)
C30 0.066(9) 0.037(4) 0.067(5) 0.015(3) -0.004(6) -0.012(4)
C31 0.029(7) 0.033(3) 0.061(5) 0.002(3) 0.004(5) -0.006(3)
C32 0.059(8) 0.016(3) 0.031(3) -0.001(2) 0.003(4) -0.001(3)
C33 0.024(7) 0.047(4) 0.046(4) -0.006(3) 0.006(5) -0.009(3)
C34 0.047(8) 0.034(3) 0.042(4) -0.007(3) -0.002(5) -0.014(3)

loop_
_atom_type_symbol
_atom_type_description
_atom_type_scat_dispersion_real
_atom_type_scat_dispersion_imag
_atom_type_scat_source
C C 0.0033 0.0016 'International Tables Vol C Tables 4.2.6.8 and 6.1.1.4'
H H 0.0000 0.0000 'International Tables Vol C Tables 4.2.6.8 and 6.1.1.4'
N N 0.0061 0.0033 'International Tables Vol C Tables 4.2.6.8 and 6.1.1.4'
O O 0.0106 0.0060 'International Tables Vol C Tables 4.2.6.8 and 6.1.1.4'

loop_
_geom_angle_atom_site_label_1
_geom_angle_atom_site_label_2
_geom_angle_atom_site_label_3
_geom_angle
C1 N1 C2 112.3(5)
C1 N1 C11 122.4(5)
C2 N1 C11 125.3(5)
C1 N2 C3 114.3(5)
C1 N2 C17 120.3(5)
C3 N2 C17 124.6(5)
N2 C1 N1 101.9(5)
C3 C2 N1 107.1(5)
C2 C3 N2 104.3(6)
C2 C3 C4 128.6(6)
N2 C3 C4 126.4(5)
O1 C4 C3 122.0(6)
O1 C4 C5 121.8(6)
C3 C4 C5 116.2(5)
C10 C5 C6 119.2(6)
C10 C5 C4 118.2(6)
C6 C5 C4 122.6(6)
C7 C6 C5 120.2(7)
C8 C7 C6 120.4(8)
C7 C8 C9 119.5(7)
C8 C9 C10 120.4(8)
C5 C10 C9 120.3(8)
C16 C11 C12 124.5(6)
C16 C11 N1 118.1(6)
C12 C11 N1 117.4(8)
C11 C12 C13 114.4(8)
C11 C12 C23 122.4(6)
C13 C12 C23 123.2(7)
C14 C13 C12 122.7(7)
C13 C14 C15 122.4(7)
C14 C15 C16 117.3(10)
C11 C16 C15 118.6(7)
C11 C16 C26 122.9(6)
C15 C16 C26 118.3(9)
C22 C17 C18 124.3(6)
C22 C17 N2 118.9(6)
C18 C17 N2 116.7(9)
C19 C18 C17 116.3(10)
C19 C18 C29 120.3(7)
C17 C18 C29 123.4(6)
C20 C19 C18 120.4(7)
C19 C20 C21 123.3(7)
C22 C21 C20 117.1(11)
C17 C22 C21 118.6(7)
C17 C22 C32 123.0(6)
C21 C22 C32 118.4(10)
C12 C23 C24 114.5(7)
C12 C23 C25 112.6(7)
C24 C23 C25 108.3(7)
C27 C26 C16 113.7(5)
C27 C26 C28 110.8(8)
C16 C26 C28 109.4(6)
C18 C29 C31 113.2(7)
C18 C29 C30 113.1(7)
C31 C29 C30 109.6(7)
C34 C32 C33 111.1(8)
C34 C32 C22 111.5(5)
C33 C32 C22 112.9(5)

loop_
_geom_bond_atom_site_label_1
_geom_bond_atom_site_label_2
_geom_bond_distance
O1 C4 1.229(7)
N1 C1 1.372(8)
N1 C2 1.380(8)
N1 C11 1.449(8)
N2 C1 1.351(8)
N2 C3 1.389(8)
N2 C17 1.456(9)
C2 C3 1.366(10)
C3 C4 1.464(9)
C4 C5 1.509(9)
C5 C10 1.363(10)
C5 C6 1.392(11)
C6 C7 1.392(10)
C7 C8 1.358(11)
C8 C9 1.384(15)
C9 C10 1.392(12)
C11 C16 1.366(11)
C11 C12 1.402(11)
C12 C13 1.428(10)
C12 C23 1.455(12)
C13 C14 1.321(12)
C14 C15 1.404(12)
C15 C16 1.428(11)
C16 C26 1.529(10)
C17 C22 1.358(12)
C17 C18 1.411(11)
C18 C19 1.400(11)
C18 C29 1.471(13)
C19 C20 1.344(13)
C20 C21 1.414(13)
C21 C22 1.413(11)
C22 C32 1.551(11)
C23 C24 1.523(9)
C23 C25 1.571(11)
C26 C27 1.509(12)
C26 C28 1.541(10)
C29 C31 1.534(9)
C29 C30 1.562(13)
C32 C34 1.517(11)
C32 C33 1.521(11)
